data_7113069
loop_
_publ_author_name
'Barman, Samir'
'Furukawa, Hiroyasu'
'Blacque, Olivier'
'Venkatesan, Koushik'
'Yaghi, Omar M.'
'Berke, Heinz'

_publ_section_title
;
 Azulene based metal-organic frameworks for strong adsorption of H2.
;
_journal_issue 42
_journal_name_full 'Chemical communications (Cambridge, England)'
_journal_page_first 7981
_journal_page_last 7983
_journal_paper_doi 10.1039/c0cc02589e
_journal_volume 46
_journal_year 2010
_chemical_formula_moiety 'C51 H35 N O20 Zn5, C3 H7 N O'
_chemical_formula_sum 'C54 H42 N2 O21 Zn5'
_chemical_formula_weight 1381.85
_chemical_name_common
;(Zn!5$(mu!3$-OH)!2$(L)!4$(DMF)(H!2$O)).(DMF) (L = 1,3-azulene
dicarboxylate)
;
_chemical_name_systematic
;
[Zn~5~(\m~3~-OH)~2~(L)~4~(DMF)(H~2~O)].(DMF) [L = 1,3-azulene dicarboxylate]
;
_space_group_IT_number 5
_symmetry_cell_setting monoclinic
_symmetry_space_group_name_Hall 'C 2y'
_symmetry_space_group_name_H-M 'C 1 2 1'
_atom_sites_solution_hydrogens geom
_atom_sites_solution_primary direct
_atom_sites_solution_secondary difmap
_audit_creation_method SHELXL-97
_cell_angle_alpha 90.00
_cell_angle_beta 123.831(2)
_cell_angle_gamma 90.00
_cell_formula_units_Z 2
_cell_length_a 15.7939(2)
_cell_length_b 16.6435(1)
_cell_length_c 12.2880(2)
_cell_measurement_reflns_used 29072
_cell_measurement_temperature 153(2)
_cell_measurement_theta_max 34.44
_cell_measurement_theta_min 2.59
_cell_volume 2683.19(9)
_computing_cell_refinement
;
CrysAlisPro, Oxford Diffraction Ltd.,
Version 1.171.33.41 (release 06-05-2009 CrysAlis171 .NET)
(compiled May 6 2009,17:20:42)
;
_computing_data_collection
;
CrysAlisPro, Oxford Diffraction Ltd.,
Version 1.171.33.41 (release 06-05-2009 CrysAlis171 .NET)
(compiled May 6 2009,17:20:42)
;
_computing_data_reduction
;
CrysAlisPro, Oxford Diffraction Ltd.,
Version 1.171.33.41 (release 06-05-2009 CrysAlis171 .NET)
(compiled May 6 2009,17:20:42)
;
_computing_molecular_graphics
; ORTEP-3 for Windows, Version 2.01.
Farrugia, L. J. (1997). J. Appl. Cryst. 30, 565.
;
_computing_publication_material
; WinGX -- An integrated system of Windows programs for the solution,
refinment and analysis of single crystal X-ray diffraction data,
Version 1.80.00.
Farrugia, L. J. (1999). J. Appl. Cryst. 32, 837-838.
SHELXL97. Program for crystal structure refinement.
Sheldrick, G.M. (2008). Acta Cryst. A64, 112-122.
PLATON for Windows, Version 1.12.
Spek, A. L. (2003). J. Appl. Cryst. 36, 7-13.
;
_computing_structure_refinement
; SHELXL97. Program for crystal structure refinement.
Sheldrick, G.M. (2008). Acta Cryst. A64, 112-122.
;
_computing_structure_solution
; SHELXS97. Program for Crystal Structure solution.
Sheldrick, G.M. (2008). Acta Cryst. A64, 112-122.
;
_diffrn_ambient_temperature 153(2)
_diffrn_detector_area_resol_mean 10.4498
_diffrn_measured_fraction_theta_full 0.999
_diffrn_measured_fraction_theta_max 0.999
_diffrn_measurement_device_type
; Goniometer Xcalibur, detector: Ruby
Oxford Diffraction (2007). Oxford Diffraction Ltd.,
Xcalibur CCD system
;
_diffrn_measurement_method 'omega scans'
_diffrn_radiation_monochromator graphite
_diffrn_radiation_source 'Enhance (Mo) X-ray Source'
_diffrn_radiation_type MoK\a
_diffrn_radiation_wavelength 0.71073
_diffrn_reflns_av_R_equivalents 0.0259
_diffrn_reflns_av_sigmaI/netI 0.0240
_diffrn_reflns_limit_h_max 23
_diffrn_reflns_limit_h_min -23
_diffrn_reflns_limit_k_max 25
_diffrn_reflns_limit_k_min -25
_diffrn_reflns_limit_l_max 18
_diffrn_reflns_limit_l_min -18
_diffrn_reflns_number 39666
_diffrn_reflns_theta_full 32.57
_diffrn_reflns_theta_max 32.57
_diffrn_reflns_theta_min 2.59
_diffrn_standards_number 0
_exptl_absorpt_coefficient_mu 2.286
_exptl_absorpt_correction_T_max 1.000
_exptl_absorpt_correction_T_min 0.708
_exptl_absorpt_correction_type multi-scan
_exptl_absorpt_process_details
;
CrysAlisPro, Oxford Diffraction Ltd., Version 1.171.33.41
Empirical absorption correction using spherical harmonics,
implemented in SCALE3 ABSPACK scaling algorithm.
;
_exptl_crystal_colour red
_exptl_crystal_density_diffrn 1.710
_exptl_crystal_density_method 'not measured'
_exptl_crystal_description prism
_exptl_crystal_F_000 1396
_exptl_crystal_size_max 0.33
_exptl_crystal_size_mid 0.21
_exptl_crystal_size_min 0.06
_refine_diff_density_max 0.950
_refine_diff_density_min -0.680
_refine_diff_density_rms 0.087
_refine_ls_abs_structure_details 'Flack H. D. (1983), Acta Cryst. A39, 876-881. 4749 Friedel pairs'
_refine_ls_abs_structure_Flack 0.007(7)
_refine_ls_extinction_method none
_refine_ls_goodness_of_fit_ref 1.022
_refine_ls_hydrogen_treatment mixed
_refine_ls_matrix_type full
_refine_ls_number_parameters 416
_refine_ls_number_reflns 9785
_refine_ls_number_restraints 76
_refine_ls_restrained_S_all 1.042
_refine_ls_R_factor_all 0.0307
_refine_ls_R_factor_gt 0.0285
_refine_ls_shift/su_max 0.002
_refine_ls_shift/su_mean 0.000
_refine_ls_structure_factor_coef Fsqd
_refine_ls_weighting_details 'w=1/[\s^2^(Fo^2^)+(0.0561P)^2^] where P=(Fo^2^+2Fc^2^)/3'
_refine_ls_weighting_scheme calc
_refine_ls_wR_factor_gt 0.0765
_refine_ls_wR_factor_ref 0.0770
_reflns_number_gt 9158
_reflns_number_total 9785
_reflns_threshold_expression >2sigma(I)
_cod_data_source_file c0cc02589e.txt
_cod_data_source_block MOF645
_cod_original_sg_symbol_H-M 'C 2'
_cod_database_code 7113069

loop_
_symmetry_equiv_pos_as_xyz
'x, y, z'
'-x, y, -z'
'x+1/2, y+1/2, z'
'-x+1/2, y+1/2, -z'

loop_
_atom_site_label
_atom_site_type_symbol
_atom_site_fract_x
_atom_site_fract_y
_atom_site_fract_z
_atom_site_U_iso_or_equiv
_atom_site_adp_type
_atom_site_occupancy
_atom_site_symmetry_multiplicity
_atom_site_calc_flag
_atom_site_refinement_flags
_atom_site_disorder_assembly
_atom_site_disorder_group
C1 C 0.90119(15) 0.88484(11) 0.75475(19) 0.0172(3) Uani 1 1 d . . .
C2 C 0.86346(16) 0.80177(11) 0.71829(19) 0.0176(3) Uani 1 1 d . . .
C3 C 0.82604(16) 0.77014(12) 0.59364(19) 0.0201(4) Uani 1 1 d . . .
H3 H 0.8247 0.7973 0.5266 0.024 Uiso 1 1 calc R . .
C4 C 0.7910(2) 0.69192(13) 0.5851(2) 0.0279(5) Uani 1 1 d . . .
C5 C 0.8086(2) 0.67085(14) 0.7085(2) 0.0310(5) Uani 1 1 d . . .
C6 C 0.85417(16) 0.74227(12) 0.79338(19) 0.0208(4) Uani 1 1 d . . .
C7 C 0.87943(17) 0.75151(14) 0.9206(2) 0.0235(4) Uani 1 1 d . . .
H7 H 0.9029 0.8022 0.9571 0.028 Uiso 1 1 calc R . .
C8 C 0.8745(2) 0.69547(18) 1.0011(3) 0.0352(6) Uani 1 1 d . . .
H8 H 0.8915 0.7143 1.0821 0.042 Uiso 1 1 calc R . .
C9 C 0.8473(3) 0.6146(2) 0.9753(3) 0.0559(10) Uani 1 1 d . . .
H9 H 0.8539 0.5860 1.0446 0.067 Uiso 1 1 calc R . .
C10 C 0.8120(4) 0.5705(2) 0.8623(3) 0.0756(16) Uani 1 1 d . . .
H10 H 0.8003 0.5163 0.8675 0.091 Uiso 1 1 calc R . .
C11 C 0.7918(4) 0.59555(19) 0.7430(3) 0.0623(13) Uani 1 1 d . . .
H11 H 0.7633 0.5571 0.6768 0.075 Uiso 1 1 calc R . .
C12 C 0.7378(2) 0.64633(13) 0.4621(2) 0.0341(6) Uani 1 1 d . . .
C13 C 0.72724(16) 0.49629(12) 0.0998(2) 0.0202(3) Uani 1 1 d . . .
C14 C 0.79478(15) 0.43555(11) 0.0992(2) 0.0180(3) Uani 1 1 d . . .
C15 C 0.75868(16) 0.37420(11) 0.0054(2) 0.0183(3) Uani 1 1 d . . .
H15 H 0.6908 0.3667 -0.0624 0.022 Uiso 1 1 calc R . .
C16 C 0.83982(15) 0.32572(11) 0.0288(2) 0.0180(3) Uani 1 1 d . . .
C17 C 0.93096(15) 0.35789(12) 0.1378(2) 0.0187(3) Uani 1 1 d . . .
C18 C 0.90231(16) 0.42758(12) 0.1853(2) 0.0197(4) Uani 1 1 d . . .
C19 C 0.96560(19) 0.47549(16) 0.2937(3) 0.0323(5) Uani 1 1 d . . .
H19 H 0.9335 0.5155 0.3110 0.039 Uiso 1 1 calc R . .
C20 C 1.0725(2) 0.4712(2) 0.3811(3) 0.0450(8) Uani 1 1 d . . .
H20 H 1.1012 0.5071 0.4508 0.054 Uiso 1 1 calc R . .
C21 C 1.1408(2) 0.42071(19) 0.3773(3) 0.0427(7) Uani 1 1 d . . .
H21 H 1.2091 0.4296 0.4423 0.051 Uiso 1 1 calc R . .
C22 C 1.12205(18) 0.35897(16) 0.2908(3) 0.0324(5) Uani 1 1 d . . .
H22 H 1.1796 0.3326 0.3060 0.039 Uiso 1 1 calc R . .
C23 C 1.02947(17) 0.33085(13) 0.1845(2) 0.0242(4) Uani 1 1 d . . .
H23 H 1.0336 0.2884 0.1384 0.029 Uiso 1 1 calc R . .
C24 C 0.82779(17) 0.25353(12) -0.0490(2) 0.0220(4) Uani 1 1 d . . .
O1 O 0.55324(10) 0.58863(8) 0.14519(13) 0.0150(2) Uani 1 1 d . . .
H1 H 0.5018 0.6311 0.1138 0.018 Uiso 1 1 calc R . .
O2A O 0.9180(3) 0.9115(4) 0.8611(6) 0.0235(8) Uani 0.50 1 d PU . 1
O3A O 0.9092(4) 0.9255(6) 0.6764(9) 0.0234(10) Uani 0.50 1 d PU . 1
O2B O 0.9536(3) 0.9046(4) 0.8733(6) 0.0235(8) Uani 0.50 1 d PU . 2
O3B O 0.8793(4) 0.9300(6) 0.6553(9) 0.0234(10) Uani 0.50 1 d PU . 2
O4 O 0.74375(14) 0.67324(12) 0.37040(16) 0.0317(4) Uani 1 1 d . . .
O5A O 0.7117(3) 0.5759(2) 0.4547(3) 0.0302(6) Uani 0.50 1 d P . 1
O5B O 0.6620(3) 0.5958(2) 0.4502(3) 0.0302(6) Uani 0.50 1 d P . 2
O6 O 0.76458(12) 0.54443(10) 0.19627(16) 0.0236(3) Uani 1 1 d . . .
O7 O 0.63626(13) 0.49945(13) 0.00339(16) 0.0328(4) Uani 1 1 d . . .
O8 O 0.74568(17) 0.24139(12) -0.15776(19) 0.0411(5) Uani 1 1 d . . .
O9 O 0.89839(14) 0.20430(10) -0.0110(2) 0.0327(4) Uani 1 1 d . . .
O10A O 0.4880(5) 0.5997(4) 0.3468(6) 0.0639(14) Uani 0.50 1 d PU . -1
N1A N 0.5000 0.6966(3) 0.5000 0.0714(13) Uani 1 2 d SU . -1
C25A C 0.5244(8) 0.6254(5) 0.4597(9) 0.0656(15) Uani 0.50 1 d PU . -1
H25A H 0.5746 0.5934 0.5270 0.079 Uiso 0.50 1 calc PR . -1
C26A C 0.4489(5) 0.7466(4) 0.3887(6) 0.0992(18) Uani 1 1 d U . -1
H26A H 0.4312 0.7963 0.4109 0.149 Uiso 1 1 calc R . -1
H26B H 0.3881 0.7204 0.3203 0.149 Uiso 1 1 calc R . -1
H26C H 0.4927 0.7573 0.3591 0.149 Uiso 1 1 calc R . -1
O10B O 0.4238(3) 0.5325(3) 0.2456(4) 0.0342(8) Uani 0.50 1 d PD . -2
H10B H 0.408(2) 0.512(4) 0.295(3) 0.051 Uiso 0.50 1 d PD A -2
H10C H 0.3764(15) 0.531(5) 0.1664(13) 0.051 Uiso 0.50 1 d PD B -2
Zn1 Zn 0.5000 0.499950(16) 0.0000 0.01460(6) Uani 1 2 d S . .
Zn2 Zn 0.685807(15) 0.637711(11) 0.187738(19) 0.01298(5) Uani 1 1 d . . .
Zn3 Zn 0.570421(18) 0.539505(13) 0.30039(2) 0.01968(5) Uani 1 1 d D . .
N2 N 1.0000 0.8283(3) 0.5000 0.0648(11) Uani 1 2 d SDU . .
C27 C 1.0000 0.7440(4) 0.5000 0.096(2) Uani 1 2 d SDU . .
H27A H 0.9449 0.7248 0.4162 0.145 Uiso 0.50 1 calc PR . .
H27B H 0.9915 0.7248 0.5670 0.145 Uiso 0.50 1 calc PR . .
H27C H 1.0635 0.7248 0.5167 0.145 Uiso 0.50 1 calc PR . .
C28 C 0.9186(10) 0.8569(10) 0.3800(10) 0.091(4) Uani 0.50 1 d PDU . .
H28A H 0.8802 0.8124 0.3245 0.136 Uiso 0.50 1 calc PR . .
H28B H 0.9442 0.8886 0.3389 0.136 Uiso 0.50 1 calc PR . .
H28C H 0.8753 0.8896 0.3940 0.136 Uiso 0.50 1 calc PR . .
C29 C 1.0774(8) 0.8721(6) 0.5951(9) 0.0531(16) Uani 0.50 1 d PDU . .
H29 H 1.1303 0.8418 0.6623 0.064 Uiso 0.50 1 calc PR . .
O11 O 1.0897(5) 0.9403(5) 0.6082(6) 0.0728(15) Uani 0.50 1 d PDU . .

loop_
_atom_site_aniso_label
_atom_site_aniso_U_11
_atom_site_aniso_U_22
_atom_site_aniso_U_33
_atom_site_aniso_U_23
_atom_site_aniso_U_13
_atom_site_aniso_U_12
C1 0.0189(8) 0.0122(7) 0.0172(8) -0.0013(6) 0.0080(7) -0.0002(6)
C2 0.0233(9) 0.0117(7) 0.0146(8) -0.0021(6) 0.0085(7) -0.0019(6)
C3 0.0274(10) 0.0128(7) 0.0151(8) -0.0027(6) 0.0087(7) -0.0022(7)
C4 0.0431(13) 0.0144(8) 0.0152(9) -0.0040(7) 0.0095(9) -0.0087(8)
C5 0.0489(14) 0.0176(9) 0.0141(9) -0.0020(7) 0.0098(9) -0.0141(9)
C6 0.0274(9) 0.0155(8) 0.0144(8) -0.0016(6) 0.0086(7) -0.0049(7)
C7 0.0276(10) 0.0246(9) 0.0164(8) -0.0023(7) 0.0110(8) -0.0050(8)
C8 0.0443(14) 0.0391(14) 0.0218(10) -0.0018(9) 0.0182(11) -0.0121(11)
C9 0.084(2) 0.0462(17) 0.0236(12) 0.0057(11) 0.0212(15) -0.0306(17)
C10 0.126(4) 0.0414(17) 0.0336(15) 0.0021(13) 0.028(2) -0.048(2)
C11 0.106(3) 0.0307(14) 0.0232(12) -0.0051(10) 0.0192(16) -0.0391(18)
C12 0.0542(15) 0.0138(9) 0.0145(8) -0.0027(7) 0.0070(9) -0.0057(10)
C13 0.0244(9) 0.0165(8) 0.0246(9) 0.0042(7) 0.0168(8) 0.0076(7)
C14 0.0178(8) 0.0147(8) 0.0232(9) 0.0007(6) 0.0124(7) 0.0036(6)
C15 0.0190(8) 0.0140(8) 0.0219(8) 0.0000(7) 0.0114(7) 0.0025(6)
C16 0.0196(8) 0.0135(7) 0.0227(9) -0.0010(6) 0.0128(7) 0.0030(6)
C17 0.0184(8) 0.0144(8) 0.0231(9) -0.0002(6) 0.0114(7) 0.0040(6)
C18 0.0184(8) 0.0163(8) 0.0234(9) -0.0031(7) 0.0110(7) 0.0037(6)
C19 0.0235(10) 0.0309(11) 0.0337(12) -0.0135(9) 0.0104(10) 0.0046(8)
C20 0.0265(12) 0.0455(16) 0.0391(15) -0.0231(12) 0.0034(11) 0.0043(11)
C21 0.0202(11) 0.0419(15) 0.0444(16) -0.0134(12) 0.0046(11) 0.0048(10)
C22 0.0184(10) 0.0300(11) 0.0400(13) -0.0047(10) 0.0108(10) 0.0063(8)
C23 0.0204(9) 0.0201(9) 0.0314(11) -0.0018(8) 0.0138(9) 0.0059(7)
C24 0.0313(10) 0.0145(8) 0.0292(10) -0.0026(7) 0.0223(9) -0.0019(7)
O1 0.0138(6) 0.0124(5) 0.0170(6) -0.0010(4) 0.0074(5) -0.0001(4)
O2A 0.030(2) 0.0147(11) 0.0162(12) -0.0053(9) 0.007(2) -0.0090(19)
O3A 0.031(3) 0.0146(12) 0.014(3) 0.0006(15) 0.006(3) -0.003(3)
O2B 0.030(2) 0.0147(11) 0.0162(12) -0.0053(9) 0.007(2) -0.0090(19)
O3B 0.031(3) 0.0146(12) 0.014(3) 0.0006(15) 0.006(3) -0.003(3)
O4 0.0325(9) 0.0385(9) 0.0174(7) -0.0135(7) 0.0097(7) -0.0017(7)
O5A 0.0437(19) 0.0186(12) 0.0209(9) -0.0050(9) 0.0134(13) -0.0111(11)
O5B 0.0437(19) 0.0186(12) 0.0209(9) -0.0050(9) 0.0134(13) -0.0111(11)
O6 0.0237(7) 0.0183(6) 0.0294(7) -0.0032(6) 0.0151(6) 0.0045(6)
O7 0.0262(8) 0.0475(11) 0.0209(7) 0.0011(7) 0.0108(6) 0.0212(8)
O8 0.0518(12) 0.0274(9) 0.0268(9) -0.0075(7) 0.0111(8) 0.0047(8)
O9 0.0275(8) 0.0195(7) 0.0475(11) -0.0096(7) 0.0188(8) 0.0026(6)
O10A 0.077(3) 0.069(3) 0.060(3) 0.014(2) 0.046(3) 0.029(3)
N1A 0.086(3) 0.037(2) 0.086(3) -0.006(3) 0.044(3) -0.005(5)
C25A 0.091(4) 0.070(3) 0.076(3) -0.012(3) 0.072(3) -0.011(3)
C26A 0.114(5) 0.114(4) 0.093(4) 0.032(4) 0.072(4) 0.016(4)
O10B 0.0170(14) 0.059(2) 0.0287(16) -0.0028(17) 0.0137(13) -0.0029(15)
Zn1 0.01590(13) 0.00895(12) 0.01493(13) 0.000 0.00610(11) 0.000
Zn2 0.01428(9) 0.00996(8) 0.01341(9) -0.00126(7) 0.00690(7) 0.00026(7)
Zn3 0.02193(11) 0.01461(10) 0.02487(11) 0.00314(8) 0.01450(9) 0.00117(8)
N2 0.047(2) 0.086(3) 0.064(2) 0.000 0.0330(18) 0.000
C27 0.073(4) 0.086(3) 0.175(7) 0.000 0.096(5) 0.000
C28 0.062(5) 0.150(6) 0.041(4) 0.017(5) 0.018(3) -0.026(6)
C29 0.034(3) 0.092(3) 0.035(3) 0.025(2) 0.021(2) 0.003(3)
O11 0.066(3) 0.095(3) 0.049(3) -0.019(3) 0.027(2) 0.012(3)

loop_
_atom_type_symbol
_atom_type_description
_atom_type_scat_dispersion_real
_atom_type_scat_dispersion_imag
_atom_type_scat_source
C C 0.0033 0.0016 'International Tables Vol C Tables 4.2.6.8 and 6.1.1.4'
H H 0.0000 0.0000 'International Tables Vol C Tables 4.2.6.8 and 6.1.1.4'
N N 0.0061 0.0033 'International Tables Vol C Tables 4.2.6.8 and 6.1.1.4'
O O 0.0106 0.0060 'International Tables Vol C Tables 4.2.6.8 and 6.1.1.4'
Zn Zn 0.2839 1.4301 'International Tables Vol C Tables 4.2.6.8 and 6.1.1.4'

loop_
_geom_angle_atom_site_label_1
_geom_angle_atom_site_label_2
_geom_angle_atom_site_label_3
_geom_angle
_geom_angle_site_symmetry_1
_geom_angle_site_symmetry_3
O3A C1 O2B 118.2(5) . .
O3A C1 O2A 124.0(6) . .
O2B C1 O2A 23.3(3) . .
O3A C1 O3B 17.8(5) . .
O2B C1 O3B 126.6(5) . .
O2A C1 O3B 124.1(6) . .
O3A C1 C2 118.3(5) . .
O2B C1 C2 119.5(3) . .
O2A C1 C2 117.5(3) . .
O3B C1 C2 113.8(5) . .
C3 C2 C6 108.41(17) . .
C3 C2 C1 122.55(18) . .
C6 C2 C1 129.01(17) . .
C4 C3 C2 109.92(18) . .
C4 C3 H3 125.0 . .
C2 C3 H3 125.0 . .
C3 C4 C5 108.39(18) . .
C3 C4 C12 122.4(2) . .
C5 C4 C12 129.0(2) . .
C11 C5 C4 125.9(2) . .
C11 C5 C6 127.5(2) . .
C4 C5 C6 106.42(18) . .
C7 C6 C2 125.91(19) . .
C7 C6 C5 127.21(19) . .
C2 C6 C5 106.83(17) . .
C6 C7 C8 129.0(2) . .
C6 C7 H7 115.5 . .
C8 C7 H7 115.5 . .
C7 C8 C9 128.1(2) . .
C7 C8 H8 115.9 . .
C9 C8 H8 115.9 . .
C10 C9 C8 129.9(3) . .
C10 C9 H9 115.1 . .
C8 C9 H9 115.1 . .
C11 C10 C9 129.1(3) . .
C11 C10 H10 115.4 . .
C9 C10 H10 115.4 . .
C10 C11 C5 128.6(3) . .
C10 C11 H11 115.7 . .
C5 C11 H11 115.7 . .
O5A C12 O4 117.4(3) . .
O5A C12 O5B 35.8(2) . .
O4 C12 O5B 127.1(2) . .
O5A C12 C4 123.1(3) . .
O4 C12 C4 116.8(2) . .
O5B C12 C4 112.6(3) . .
O7 C13 O6 123.13(19) . .
O7 C13 C14 118.41(19) . .
O6 C13 C14 118.42(19) . .
C15 C14 C18 108.32(17) . .
C15 C14 C13 122.69(18) . .
C18 C14 C13 128.98(19) . .
C14 C15 C16 110.12(18) . .
C14 C15 H15 124.9 . .
C16 C15 H15 124.9 . .
C15 C16 C17 107.93(17) . .
C15 C16 C24 124.11(19) . .
C17 C16 C24 127.96(18) . .
C23 C17 C16 125.38(18) . .
C23 C17 C18 127.23(19) . .
C16 C17 C18 107.26(17) . .
C19 C18 C14 125.74(19) . .
C19 C18 C17 127.92(19) . .
C14 C18 C17 106.32(17) . .
C18 C19 C20 128.2(2) . .
C18 C19 H19 115.9 . .
C20 C19 H19 115.9 . .
C21 C20 C19 128.9(2) . .
C21 C20 H20 115.5 . .
C19 C20 H20 115.5 . .
C22 C21 C20 129.5(2) . .
C22 C21 H21 115.2 . .
C20 C21 H21 115.2 . .
C21 C22 C23 129.2(2) . .
C21 C22 H22 115.4 . .
C23 C22 H22 115.4 . .
C22 C23 C17 128.6(2) . .
C22 C23 H23 115.7 . .
C17 C23 H23 115.7 . .
O9 C24 O8 118.1(2) . .
O9 C24 C16 121.7(2) . .
O8 C24 C16 120.2(2) . .
O9 C24 Zn2 57.86(12) . 4_645
O8 C24 Zn2 60.35(13) . 4_645
C16 C24 Zn2 175.40(15) . 4_645
Zn3 O1 Zn2 110.83(6) . .
Zn3 O1 Zn1 107.97(6) . .
Zn2 O1 Zn1 111.75(6) . .
Zn3 O1 H1 108.7 . .
Zn2 O1 H1 108.7 . .
Zn1 O1 H1 108.7 . .
C1 O2A Zn1 141.0(4) . 3_556
C1 O3A Zn3 120.3(7) . 4_656
C1 O2B Zn1 144.1(4) . 3_556
C1 O3B Zn3 115.1(6) . 4_656
C12 O4 Zn2 133.35(17) . .
C12 O5A Zn3 119.7(3) . .
C12 O5B Zn3 124.0(3) . .
C13 O6 Zn2 119.96(14) . .
C13 O7 Zn1 129.21(15) . .
C24 O8 Zn2 89.51(15) . 4_645
C24 O9 Zn2 92.29(15) . 4_645
C25A O10A Zn3 122.0(6) . .
C26A N1A C25A 106.0(5) . .
O10A C25A N1A 129.0(9) . .
O10A C25A H25A 115.5 . .
N1A C25A H25A 115.5 . .
N1A C26A H26A 109.5 . .
N1A C26A H26B 109.5 . .
H26A C26A H26B 109.5 . .
N1A C26A H26C 109.5 . .
H26A C26A H26C 109.5 . .
H26B C26A H26C 109.5 . .
Zn3 O10B H10B 121.5(19) . .
Zn3 O10B H10C 120.5(19) . .
H10B O10B H10C 113(2) . .
O2B Zn1 O2B 78.6(4) 3_444 4_646
O2B Zn1 O2A 14.16(16) 3_444 3_444
O2B Zn1 O2A 82.58(12) 4_646 3_444
O2B Zn1 O2A 82.58(12) 3_444 4_646
O2B Zn1 O2A 14.16(16) 4_646 4_646
O2A Zn1 O2A 89.5(3) 3_444 4_646
O2B Zn1 O1 174.05(19) 3_444 .
O2B Zn1 O1 95.41(18) 4_646 .
O2A Zn1 O1 166.18(15) 3_444 .
O2A Zn1 O1 91.64(18) 4_646 .
O2B Zn1 O1 95.41(18) 3_444 2_655
O2B Zn1 O1 174.05(19) 4_646 2_655
O2A Zn1 O1 91.64(18) 3_444 2_655
O2A Zn1 O1 166.18(15) 4_646 2_655
O1 Zn1 O1 90.54(7) . 2_655
O2B Zn1 O7 92.98(14) 3_444 2_655
O2B Zn1 O7 86.67(14) 4_646 2_655
O2A Zn1 O7 79.60(14) 3_444 2_655
O2A Zn1 O7 100.08(15) 4_646 2_655
O1 Zn1 O7 86.65(6) . 2_655
O1 Zn1 O7 93.67(6) 2_655 2_655
O2B Zn1 O7 86.67(14) 3_444 .
O2B Zn1 O7 92.98(14) 4_646 .
O2A Zn1 O7 100.08(14) 3_444 .
O2A Zn1 O7 79.60(14) 4_646 .
O1 Zn1 O7 93.67(6) . .
O1 Zn1 O7 86.65(6) 2_655 .
O7 Zn1 O7 179.55(12) 2_655 .
O6 Zn2 O4 107.27(7) . .
O6 Zn2 O1 103.23(6) . .
O4 Zn2 O1 99.88(7) . .
O6 Zn2 O9 119.17(8) . 4_655
O4 Zn2 O9 129.34(8) . 4_655
O1 Zn2 O9 88.72(6) . 4_655
O6 Zn2 O8 106.10(8) . 4_655
O4 Zn2 O8 89.75(8) . 4_655
O1 Zn2 O8 144.73(7) . 4_655
O9 Zn2 O8 59.95(7) 4_655 4_655
O6 Zn2 C24 117.32(7) . 4_655
O4 Zn2 C24 110.59(8) . 4_655
O1 Zn2 C24 116.77(7) . 4_655
O9 Zn2 C24 29.85(7) 4_655 4_655
O8 Zn2 C24 30.14(7) 4_655 4_655
O5B Zn3 O3A 112.4(2) . 4_646
O5B Zn3 O3B 103.1(2) . 4_646
O3A Zn3 O3B 11.9(3) 4_646 4_646
O5B Zn3 O1 111.63(12) . .
O3A Zn3 O1 118.7(3) 4_646 .
O3B Zn3 O1 118.7(3) 4_646 .
O5B Zn3 O10A 74.2(2) . .
O3A Zn3 O10A 123.0(4) 4_646 .
O3B Zn3 O10A 129.2(4) 4_646 .
O1 Zn3 O10A 108.46(17) . .
O5B Zn3 O10B 118.57(18) . .
O3A Zn3 O10B 93.4(3) 4_646 .
O3B Zn3 O10B 104.7(3) 4_646 .
O1 Zn3 O10B 100.85(12) . .
O10A Zn3 O10B 45.9(2) . .
O5B Zn3 O5A 23.61(15) . .
O3A Zn3 O5A 98.51(19) 4_646 .
O3B Zn3 O5A 87.31(19) 4_646 .
O1 Zn3 O5A 105.50(11) . .
O10A Zn3 O5A 97.8(2) . .
O10B Zn3 O5A 140.98(17) . .
C29 N2 C29 114.3(10) . 2_756
C29 N2 C28 15.5(9) . 2_756
C29 N2 C28 126.3(8) 2_756 2_756
C29 N2 C28 126.3(8) . .
C29 N2 C28 15.5(9) 2_756 .
C28 N2 C28 140.0(14) 2_756 .
C29 N2 C27 122.9(5) . .
C29 N2 C27 122.9(5) 2_756 .
C28 N2 C27 110.0(7) 2_756 .
C28 N2 C27 110.0(7) . .
N2 C27 H27A 109.5 . .
N2 C27 H27B 109.5 . .
H27A C27 H27B 109.5 . .
N2 C27 H27C 109.5 . .
H27A C27 H27C 109.5 . .
H27B C27 H27C 109.5 . .
N2 C28 H28A 109.5 . .
N2 C28 H28B 109.5 . .
H28A C28 H28B 109.5 . .
N2 C28 H28C 109.5 . .
H28A C28 H28C 109.5 . .
H28B C28 H28C 109.5 . .
O11 C29 N2 131.3(9) . .
O11 C29 H29 114.4 . .
N2 C29 H29 114.4 . .
C29 O11 C28 12.0(8) . 2_756

loop_
_geom_bond_atom_site_label_1
_geom_bond_atom_site_label_2
_geom_bond_distance
_geom_bond_site_symmetry_2
C1 O3A 1.240(12) .
C1 O2B 1.254(7) .
C1 O2A 1.261(7) .
C1 O3B 1.307(11) .
C1 C2 1.473(2) .
C2 C3 1.402(3) .
C2 C6 1.416(3) .
C3 C4 1.396(3) .
C3 H3 0.9300 .
C4 C5 1.425(3) .
C4 C12 1.467(3) .
C5 C11 1.394(3) .
C5 C6 1.477(3) .
C6 C7 1.390(3) .
C7 C8 1.392(3) .
C7 H7 0.9300 .
C8 C9 1.394(4) .
C8 H8 0.9300 .
C9 C10 1.384(5) .
C9 H9 0.9300 .
C10 C11 1.380(4) .
C10 H10 0.9300 .
C11 H11 0.9300 .
C12 O5A 1.230(4) .
C12 O4 1.264(3) .
C12 O5B 1.402(5) .
C13 O7 1.255(3) .
C13 O6 1.271(3) .
C13 C14 1.473(3) .
C14 C15 1.401(3) .
C14 C18 1.421(3) .
C15 C16 1.402(3) .
C15 H15 0.9300 .
C16 C17 1.416(3) .
C16 C24 1.480(3) .
C17 C23 1.399(3) .
C17 C18 1.478(3) .
C18 C19 1.388(3) .
C19 C20 1.410(3) .
C19 H19 0.9300 .
C20 C21 1.388(4) .
C20 H20 0.9300 .
C21 C22 1.387(4) .
C21 H21 0.9300 .
C22 C23 1.392(3) .
C22 H22 0.9300 .
C23 H23 0.9300 .
C24 O9 1.246(3) .
C24 O8 1.256(3) .
C24 Zn2 2.502(2) 4_645
O1 Zn3 1.9501(14) .
O1 Zn2 2.0263(13) .
O1 Zn1 2.0971(13) .
O1 H1 0.9800 .
O2A Zn1 2.073(6) 3_556
O3A Zn3 1.919(10) 4_656
O2B Zn1 2.052(6) 3_556
O3B Zn3 1.941(10) 4_656
O4 Zn2 1.9844(16) .
O5A Zn3 2.056(4) .
O5B Zn3 1.842(3) .
O6 Zn2 1.9555(15) .
O7 Zn1 2.1292(18) .
O8 Zn2 2.174(2) 4_645
O9 Zn2 2.1203(19) 4_645
O10A C25A 1.245(10) .
O10A Zn3 1.962(5) .
N1A C26A 1.409(6) .
N1A C25A 1.418(9) .
C25A H25A 0.9300 .
C26A H26A 0.9600 .
C26A H26B 0.9600 .
C26A H26C 0.9600 .
O10B Zn3 2.022(3) .
O10B H10B 0.840(10) .
O10B H10C 0.836(10) .
Zn1 O2B 2.052(6) 3_444
Zn1 O2B 2.052(6) 4_646
Zn1 O2A 2.073(6) 3_444
Zn1 O2A 2.073(6) 4_646
Zn1 O1 2.0971(13) 2_655
Zn1 O7 2.1292(18) 2_655
Zn2 O9 2.1203(19) 4_655
Zn2 O8 2.174(2) 4_655
Zn2 C24 2.502(2) 4_655
Zn3 O3A 1.919(10) 4_646
Zn3 O3B 1.941(10) 4_646
N2 C29 1.342(10) .
N2 C29 1.342(10) 2_756
N2 C28 1.394(8) 2_756
N2 C28 1.394(8) .
N2 C27 1.403(7) .
C27 H27A 0.9600 .
C27 H27B 0.9600 .
C27 H27C 0.9600 .
C28 H28A 0.9600 .
C28 H28B 0.9600 .
C28 H28C 0.9600 .
C29 O11 1.149(9) .
C29 H29 0.9300 .
O11 C28 1.409(19) 2_756
